data_7106650
loop_
_publ_author_name
'Chakadola Panda'
'Tamas Panda'
'Munmun Ghosh'
'Rahul Banerjee'
'Sayam Sen Gupta'

_publ_section_title
;
 Fe(III) complex of biuret-amide based macrocyclic ligand as peroxidase
 enzyme mimic
;
_journal_name_full Chem.Commun.
_journal_page_first 8016
_journal_paper_doi 10.1039/c1cc12686e
_journal_volume 47
_journal_year 2011
_chemical_formula_moiety 'C17 H19 Cl Fe N5 O4, C8 H20 N, C8 N'
_chemical_formula_sum 'C33 H39 Cl Fe N7 O4'
_chemical_formula_weight 689.01
_chemical_name_systematic
;
?
;
_space_group_IT_number 135
_symmetry_cell_setting tetragonal
_symmetry_space_group_name_Hall '-P 4c 2ab'
_symmetry_space_group_name_H-M 'P 42/m b c'
_atom_sites_solution_hydrogens geom
_atom_sites_solution_primary direct
_atom_sites_solution_secondary difmap
_audit_creation_method SHELXL-97
_cell_angle_alpha 90.00
_cell_angle_beta 90.00
_cell_angle_gamma 90.00
_cell_formula_units_Z 8
_cell_length_a 22.169(17)
_cell_length_b 22.169(17)
_cell_length_c 14.93(2)
_cell_measurement_reflns_used 320
_cell_measurement_temperature 296(2)
_cell_measurement_theta_max 18.13
_cell_measurement_theta_min 10.42
_cell_volume 7338(13)
_computing_cell_refinement 'Bruker SMART'
_computing_data_collection 'Bruker SMART'
_computing_data_reduction 'Bruker SAINT'
_computing_molecular_graphics 'Bruker SHELXTL'
_computing_publication_material 'Bruker SHELXTL'
_computing_structure_refinement 'SHELXL-97 (Sheldrick, 1997)'
_computing_structure_solution 'SHELXS-97 (Sheldrick, 1990)'
_diffrn_ambient_temperature 296(2)
_diffrn_measured_fraction_theta_full 0.987
_diffrn_measured_fraction_theta_max 0.987
_diffrn_measurement_device_type 'CCD area detector'
_diffrn_measurement_method 'phi and omega scans'
_diffrn_radiation_monochromator graphite
_diffrn_radiation_source 'fine-focus sealed tube'
_diffrn_radiation_type MoK\a
_diffrn_radiation_wavelength 0.71073
_diffrn_reflns_av_R_equivalents 0.1139
_diffrn_reflns_av_sigmaI/netI 0.0762
_diffrn_reflns_limit_h_max 29
_diffrn_reflns_limit_h_min -29
_diffrn_reflns_limit_k_max 29
_diffrn_reflns_limit_k_min -29
_diffrn_reflns_limit_l_max 19
_diffrn_reflns_limit_l_min -19
_diffrn_reflns_number 81929
_diffrn_reflns_theta_full 28.38
_diffrn_reflns_theta_max 28.38
_diffrn_reflns_theta_min 1.30
_exptl_absorpt_coefficient_mu 0.528
_exptl_absorpt_correction_T_max 0.923
_exptl_absorpt_correction_T_min 0.880
_exptl_absorpt_correction_type multi-scan
_exptl_absorpt_process_details 'Blessing, Acta Cryst. (1995) A51 33-58'
_exptl_crystal_colour Yellow
_exptl_crystal_density_diffrn 1.247
_exptl_crystal_density_method 'not measured'
_exptl_crystal_description block
_exptl_crystal_F_000 2888.0
_exptl_crystal_size_max 0.3
_exptl_crystal_size_mid 0.2
_exptl_crystal_size_min 0.15
_refine_diff_density_max 1.662
_refine_diff_density_min -0.990
_refine_diff_density_rms 0.115
_refine_ls_extinction_method none
_refine_ls_goodness_of_fit_ref 1.019
_refine_ls_hydrogen_treatment constr
_refine_ls_matrix_type full
_refine_ls_number_parameters 242
_refine_ls_number_reflns 4711
_refine_ls_number_restraints 0
_refine_ls_restrained_S_all 1.019
_refine_ls_R_factor_all 0.1108
_refine_ls_R_factor_gt 0.0660
_refine_ls_shift/su_max 0.000
_refine_ls_shift/su_mean 0.000
_refine_ls_structure_factor_coef Fsqd
_refine_ls_weighting_details 'calc w=1/[\s^2^(Fo^2^)+(0.1300P)^2^+0.3111P] where P=(Fo^2^+2Fc^2^)/3'
_refine_ls_weighting_scheme calc
_refine_ls_wR_factor_gt 0.1985
_refine_ls_wR_factor_ref 0.2182
_reflns_number_gt 2791
_reflns_number_total 4711
_reflns_threshold_expression >2sigma(I)
_cod_data_source_file c1cc12686e.txt
_cod_data_source_block Fe_Complex
_cod_original_sg_symbol_H-M P4(2)/mbc
_cod_database_code 7106650

loop_
_symmetry_equiv_pos_as_xyz
'x, y, z'
'-y, x, z+1/2'
'-x, -y, z'
'y, -x, z+1/2'
'x+1/2, -y+1/2, -z'
'y+1/2, x+1/2, -z+1/2'
'-x+1/2, y+1/2, -z'
'-y+1/2, -x+1/2, -z+1/2'
'-x, -y, -z'
'y, -x, -z-1/2'
'x, y, -z'
'-y, x, -z-1/2'
'-x-1/2, y-1/2, z'
'-y-1/2, -x-1/2, z-1/2'
'x-1/2, -y-1/2, z'
'y-1/2, x-1/2, z-1/2'

loop_
_atom_site_label
_atom_site_type_symbol
_atom_site_fract_x
_atom_site_fract_y
_atom_site_fract_z
_atom_site_U_iso_or_equiv
_atom_site_adp_type
_atom_site_occupancy
_atom_site_symmetry_multiplicity
_atom_site_calc_flag
_atom_site_refinement_flags
_atom_site_disorder_assembly
_atom_site_disorder_group
Fe1 Fe 0.21385(3) 0.05051(3) 0.0000 0.0252(2) Uani 1 2 d S . .
Cl2 Cl 0.13672(5) -0.02456(5) 0.0000 0.0290(3) Uani 1 2 d S . .
O1 O 0.17676(14) 0.12316(14) 0.23526(18) 0.0593(9) Uani 1 1 d . . .
O2 O 0.34076(12) -0.03222(12) 0.15030(17) 0.0406(7) Uani 1 1 d . . .
N1 N 0.26581(12) 0.02714(12) 0.09297(17) 0.0270(6) Uani 1 1 d . . .
N2 N 0.18482(12) 0.10659(13) 0.08337(19) 0.0304(7) Uani 1 1 d . . .
N3 N 0.32782(17) -0.03325(18) 0.0000 0.0273(9) Uani 1 2 d S . .
C1 C 0.2179(2) -0.0047(2) 0.2340(3) 0.0599(13) Uani 1 1 d . . .
H1A H 0.1836 -0.0194 0.2015 0.090 Uiso 1 1 calc R . .
H1B H 0.2053 0.0091 0.2921 0.090 Uiso 1 1 calc R . .
H1C H 0.2469 -0.0365 0.2408 0.090 Uiso 1 1 calc R . .
C2 C 0.29671(19) 0.0763(2) 0.2363(3) 0.0587(13) Uani 1 1 d . . .
H2A H 0.3252 0.0458 0.2536 0.088 Uiso 1 1 calc R . .
H2B H 0.2801 0.0949 0.2889 0.088 Uiso 1 1 calc R . .
H2C H 0.3167 0.1063 0.2006 0.088 Uiso 1 1 calc R . .
C3 C 0.24657(17) 0.04781(17) 0.1824(2) 0.0359(9) Uani 1 1 d . . .
C4 C 0.19849(16) 0.09677(17) 0.1693(2) 0.0364(9) Uani 1 1 d . . .
C5 C 0.15020(15) 0.15446(15) 0.0469(2) 0.0303(8) Uani 1 1 d . . .
C6 C 0.12114(16) 0.19950(16) 0.0939(3) 0.0381(9) Uani 1 1 d . . .
H6 H 0.1215 0.1999 0.1562 0.046 Uiso 1 1 calc R . .
C7 C 0.09122(18) 0.24432(18) 0.0462(3) 0.0471(10) Uani 1 1 d . . .
H7 H 0.0710 0.2747 0.0769 0.056 Uiso 1 1 calc R . .
C8 C 0.3742(2) -0.0802(2) 0.0000 0.0363(12) Uani 1 2 d S . .
H8A H 0.4128 -0.0624 0.0122 0.054 Uiso 0.50 1 calc PR . .
H8B H 0.3752 -0.0995 -0.0575 0.054 Uiso 0.50 1 calc PR . .
H8C H 0.3651 -0.1095 0.0453 0.054 Uiso 0.50 1 calc PR . .
C9 C 0.31113(15) -0.01206(15) 0.0861(2) 0.0285(8) Uani 1 1 d . . .
N4 N 0.0000 0.0000 0.2500 0.0321(13) Uani 1 4 d S . .
C11 C 0.0056(2) 0.0760(2) 0.1242(3) 0.0604(13) Uani 1 1 d . . .
H11A H -0.0098 0.0490 0.0795 0.091 Uiso 1 1 calc R . .
H11B H 0.0324 0.1045 0.0967 0.091 Uiso 1 1 calc R . .
H11C H -0.0273 0.0972 0.1518 0.091 Uiso 1 1 calc R . .
C12 C 0.0382(2) 0.0417(2) 0.1920(3) 0.0575(12) Uani 1 1 d . . .
H12A H 0.0589 0.0700 0.2310 0.069 Uiso 1 1 calc R . .
H12B H 0.0687 0.0177 0.1622 0.069 Uiso 1 1 calc R . .
N5 N 0.5000 0.0000 0.2500 0.0371(15) Uani 1 4 d S . .
C13 C 0.50274(19) 0.05620(17) 0.1930(2) 0.0403(9) Uani 1 1 d . . .
H13A H 0.5020 0.0909 0.2325 0.048 Uiso 1 1 calc R . .
H13B H 0.5412 0.0566 0.1620 0.048 Uiso 1 1 calc R . .
C14 C 0.4536(2) 0.0638(2) 0.1246(3) 0.0513(11) Uani 1 1 d . . .
H14A H 0.4552 0.0310 0.0826 0.077 Uiso 1 1 calc R . .
H14B H 0.4591 0.1013 0.0935 0.077 Uiso 1 1 calc R . .
H14C H 0.4151 0.0638 0.1541 0.077 Uiso 1 1 calc R . .
N1S N 0.1920(2) 0.7877(2) 1.0000 0.0425(11) Uani 1 2 d S . .
C2S C 0.0774(4) 0.7923(4) 1.0000 0.108(4) Uani 1 2 d S . .
C1S C 0.1687(4) 0.6748(4) 1.0000 0.118(4) Uani 1 2 d S . .
C4S C 0.2549(3) 0.8306(4) 0.8711(5) 0.140(4) Uani 1 1 d . . .
C3S C 0.1320(3) 0.8058(4) 0.9620(5) 0.047(2) Uani 0.50 1 d P . .
C5S C 0.2047(5) 0.8312(4) 0.9167(6) 0.057(3) Uani 0.50 1 d P . .
C6S C 0.2430(5) 0.7887(5) 0.9341(7) 0.070(3) Uani 0.50 1 d P . .
C7S C 0.1910(4) 0.7231(4) 1.0469(6) 0.056(2) Uani 0.50 1 d P . .

loop_
_atom_site_aniso_label
_atom_site_aniso_U_11
_atom_site_aniso_U_22
_atom_site_aniso_U_33
_atom_site_aniso_U_23
_atom_site_aniso_U_13
_atom_site_aniso_U_12
Fe1 0.0228(4) 0.0285(4) 0.0242(4) 0.000 0.000 0.0013(3)
Cl2 0.0207(6) 0.0273(6) 0.0391(7) 0.000 0.000 -0.0047(5)
O1 0.071(2) 0.074(2) 0.0332(15) -0.0105(15) 0.0051(14) 0.0313(17)
O2 0.0406(15) 0.0502(16) 0.0309(14) 0.0037(12) -0.0065(12) 0.0151(13)
N1 0.0258(15) 0.0336(16) 0.0218(14) 0.0003(12) -0.0006(11) 0.0051(13)
N2 0.0262(15) 0.0323(16) 0.0328(16) -0.0016(13) 0.0006(12) 0.0027(13)
N3 0.026(2) 0.030(2) 0.027(2) 0.000 0.000 0.0073(18)
C1 0.061(3) 0.076(3) 0.042(2) 0.022(2) 0.022(2) 0.020(2)
C2 0.052(3) 0.084(4) 0.041(2) -0.027(2) -0.012(2) 0.022(2)
C3 0.035(2) 0.048(2) 0.0251(19) -0.0008(16) 0.0016(15) 0.0088(17)
C4 0.034(2) 0.045(2) 0.030(2) -0.0044(17) 0.0031(15) 0.0052(17)
C5 0.0225(17) 0.0285(18) 0.0398(18) -0.0034(15) -0.0007(15) -0.0002(14)
C6 0.030(2) 0.034(2) 0.051(2) -0.0060(18) 0.0050(17) 0.0038(16)
C7 0.038(2) 0.037(2) 0.067(3) -0.0101(19) 0.0030(19) 0.0074(18)
C8 0.035(3) 0.037(3) 0.037(3) 0.000 0.000 0.013(2)
C9 0.0250(18) 0.0327(19) 0.0278(18) 0.0020(15) -0.0010(14) -0.0024(14)
N4 0.0308(19) 0.0308(19) 0.035(3) 0.000 0.000 0.000
C11 0.091(4) 0.048(3) 0.042(2) 0.012(2) -0.004(2) -0.018(3)
C12 0.063(3) 0.056(3) 0.054(3) 0.001(2) 0.001(2) -0.019(2)
N5 0.045(2) 0.045(2) 0.022(3) 0.000 0.000 0.015(3)
C13 0.055(2) 0.034(2) 0.032(2) -0.0014(16) 0.0038(18) 0.0073(19)
C14 0.072(3) 0.048(2) 0.034(2) 0.0088(19) -0.003(2) 0.013(2)
N1S 0.040(3) 0.043(3) 0.045(3) 0.000 0.000 0.005(2)
C2S 0.040(5) 0.085(6) 0.201(11) 0.000 0.000 0.012(4)
C1S 0.079(6) 0.047(5) 0.229(13) 0.000 0.000 0.002(4)
C4S 0.100(5) 0.228(10) 0.093(5) 0.085(6) -0.022(4) -0.086(6)
C3S 0.034(4) 0.064(5) 0.044(4) 0.005(4) -0.002(3) 0.009(4)
C5S 0.077(7) 0.052(6) 0.042(5) 0.015(4) 0.012(5) 0.023(5)
C6S 0.066(7) 0.082(7) 0.062(6) -0.002(5) 0.035(5) -0.003(6)
C7S 0.061(6) 0.046(5) 0.063(6) 0.002(4) -0.006(5) 0.011(4)

loop_
_atom_type_symbol
_atom_type_description
_atom_type_scat_dispersion_real
_atom_type_scat_dispersion_imag
_atom_type_scat_source
C C 0.0033 0.0016 'International Tables Vol C Tables 4.2.6.8 and 6.1.1.4'
Cl Cl 0.1484 0.1585 'International Tables Vol C Tables 4.2.6.8 and 6.1.1.4'
Fe Fe 0.3463 0.8444 'International Tables Vol C Tables 4.2.6.8 and 6.1.1.4'
N N 0.0061 0.0033 'International Tables Vol C Tables 4.2.6.8 and 6.1.1.4'
O O 0.0106 0.0060 'International Tables Vol C Tables 4.2.6.8 and 6.1.1.4'
H H 0.0000 0.0000 'International Tables Vol C Tables 4.2.6.8 and 6.1.1.4'

loop_
_geom_angle_atom_site_label_1
_geom_angle_atom_site_label_2
_geom_angle_atom_site_label_3
_geom_angle
_geom_angle_site_symmetry_1
_geom_angle_site_symmetry_3
_geom_angle_publ_flag
N2 Fe1 N2 83.3(2) 11 . ?
N2 Fe1 N1 152.31(13) 11 . ?
N2 Fe1 N1 84.41(14) . . ?
N2 Fe1 N1 84.41(14) 11 11 ?
N2 Fe1 N1 152.31(13) . 11 ?
N1 Fe1 N1 95.40(18) . 11 ?
N2 Fe1 Cl2 102.52(9) 11 . ?
N2 Fe1 Cl2 102.52(9) . . ?
N1 Fe1 Cl2 104.32(9) . . ?
N1 Fe1 Cl2 104.33(9) 11 . ?
C9 N1 C3 119.4(3) . . ?
C9 N1 Fe1 125.9(2) . . ?
C3 N1 Fe1 114.0(2) . . ?
C4 N2 C5 127.8(3) . . ?
C4 N2 Fe1 116.9(2) . . ?
C5 N2 Fe1 115.3(2) . . ?
C9 N3 C9 130.1(4) . 11 ?
C9 N3 C8 114.8(2) . . ?
C9 N3 C8 114.8(2) 11 . ?
C3 C1 H1A 109.5 . . ?
C3 C1 H1B 109.5 . . ?
H1A C1 H1B 109.5 . . ?
C3 C1 H1C 109.5 . . ?
H1A C1 H1C 109.5 . . ?
H1B C1 H1C 109.5 . . ?
C3 C2 H2A 109.5 . . ?
C3 C2 H2B 109.5 . . ?
H2A C2 H2B 109.5 . . ?
C3 C2 H2C 109.5 . . ?
H2A C2 H2C 109.5 . . ?
H2B C2 H2C 109.5 . . ?
N1 C3 C2 113.5(3) . . ?
N1 C3 C1 109.8(3) . . ?
C2 C3 C1 110.8(4) . . ?
N1 C3 C4 107.8(3) . . ?
C2 C3 C4 106.5(3) . . ?
C1 C3 C4 108.2(3) . . ?
O1 C4 N2 126.6(4) . . ?
O1 C4 C3 120.1(3) . . ?
N2 C4 C3 113.3(3) . . ?
C6 C5 C5 120.5(2) . 11 ?
C6 C5 N2 126.8(3) . . ?
C5 C5 N2 112.56(18) 11 . ?
C5 C6 C7 118.6(4) . . ?
C5 C6 H6 120.7 . . ?
C7 C6 H6 120.7 . . ?
C7 C7 C6 120.8(2) 11 . ?
C7 C7 H7 119.6 11 . ?
C6 C7 H7 119.6 . . ?
N3 C8 H8A 109.5 . . ?
N3 C8 H8B 109.5 . . ?
H8A C8 H8B 109.5 . . ?
N3 C8 H8C 109.5 . . ?
H8A C8 H8C 109.5 . . ?
H8B C8 H8C 109.5 . . ?
O2 C9 N1 124.9(3) . . ?
O2 C9 N3 116.2(3) . . ?
N1 C9 N3 118.9(3) . . ?
C12 N4 C12 108.82(17) 3 12_556 ?
C12 N4 C12 110.8(4) 3 . ?
C12 N4 C12 108.82(17) 12_556 . ?
C12 N4 C12 108.82(17) 3 10_556 ?
C12 N4 C12 110.8(4) 12_556 10_556 ?
C12 N4 C12 108.82(17) . 10_556 ?
C12 C11 H11A 109.5 . . ?
C12 C11 H11B 109.5 . . ?
H11A C11 H11B 109.5 . . ?
C12 C11 H11C 109.5 . . ?
H11A C11 H11C 109.5 . . ?
H11B C11 H11C 109.5 . . ?
C11 C12 N4 115.8(4) . . ?
C11 C12 H12A 108.3 . . ?
N4 C12 H12A 108.3 . . ?
C11 C12 H12B 108.3 . . ?
N4 C12 H12B 108.3 . . ?
H12A C12 H12B 107.4 . . ?
C13 N5 C13 112.6(3) 3_655 6_545 ?
C13 N5 C13 104.5(3) 3_655 8 ?
C13 N5 C13 111.4(3) 6_545 8 ?
C13 N5 C13 111.4(3) 3_655 . ?
C13 N5 C13 104.5(3) 6_545 . ?
C13 N5 C13 112.6(3) 8 . ?
C14 C13 N5 116.5(3) . . ?
C14 C13 H13A 108.2 . . ?
N5 C13 H13A 108.2 . . ?
C14 C13 H13B 108.2 . . ?
N5 C13 H13B 108.2 . . ?
H13A C13 H13B 107.3 . . ?
C13 C14 H14A 109.5 . . ?
C13 C14 H14B 109.5 . . ?
H14A C14 H14B 109.5 . . ?
C13 C14 H14C 109.5 . . ?
H14A C14 H14C 109.5 . . ?
H14B C14 H14C 109.5 . . ?
C6S N1S C6S 82.1(9) . 11_557 ?
C6S N1S C3S 155.9(6) . 11_557 ?
C6S N1S C3S 114.6(6) 11_557 11_557 ?
C6S N1S C3S 114.6(6) . . ?
C6S N1S C3S 155.9(6) 11_557 . ?
C3S N1S C3S 44.4(6) 11_557 . ?
C6S N1S C7S 74.7(5) . 11_557 ?
C6S N1S C7S 108.2(6) 11_557 11_557 ?
C3S N1S C7S 113.2(6) 11_557 11_557 ?
C3S N1S C7S 93.5(5) . 11_557 ?
C6S N1S C7S 108.2(6) . . ?
C6S N1S C7S 74.7(5) 11_557 . ?
C3S N1S C7S 93.5(5) 11_557 . ?
C3S N1S C7S 113.2(6) . . ?
C7S N1S C7S 52.1(7) 11_557 . ?
C6S N1S C5S 49.3(5) . . ?
C6S N1S C5S 111.7(6) 11_557 . ?
C3S N1S C5S 106.8(5) 11_557 . ?
C3S N1S C5S 72.6(5) . . ?
C7S N1S C5S 101.7(5) 11_557 . ?
C7S N1S C5S 152.4(5) . . ?
C6S N1S C5S 111.7(6) . 11_557 ?
C6S N1S C5S 49.3(5) 11_557 11_557 ?
C3S N1S C5S 72.6(5) 11_557 11_557 ?
C3S N1S C5S 106.8(5) . 11_557 ?
C7S N1S C5S 152.4(5) 11_557 11_557 ?
C7S N1S C5S 101.7(5) . 11_557 ?
C5S N1S C5S 102.2(8) . 11_557 ?
C3S C2S C3S 48.9(7) . 11_557 ?
C7S C1S C7S 61.3(9) . 11_557 ?
C5S C4S C6S 58.4(6) . . ?
C3S C3S C2S 65.6(4) 11_557 . ?
C3S C3S N1S 67.8(3) 11_557 . ?
C2S C3S N1S 124.6(6) . . ?
C4S C5S N1S 123.4(8) . . ?
C4S C6S N1S 128.0(10) . . ?
C4S C6S C7S 139.4(9) . 11_557 ?
N1S C6S C7S 54.9(4) . 11_557 ?
C4S C6S C6S 134.3(6) . 11_557 ?
N1S C6S C6S 49.0(5) . 11_557 ?
C7S C6S C6S 81.3(4) 11_557 11_557 ?
C1S C7S C7S 59.3(4) . 11_557 ?
C1S C7S N1S 118.9(7) . . ?
C7S C7S N1S 63.9(3) 11_557 . ?
C1S C7S C6S 154.6(8) . 11_557 ?
C7S C7S C6S 98.7(4) 11_557 11_557 ?
N1S C7S C6S 50.4(4) . 11_557 ?

loop_
_geom_bond_atom_site_label_1
_geom_bond_atom_site_label_2
_geom_bond_distance
_geom_bond_site_symmetry_2
_geom_bond_publ_flag
Fe1 N2 1.873(3) 11 ?
Fe1 N2 1.873(3) . ?
Fe1 N1 1.877(3) . ?
Fe1 N1 1.877(3) 11 ?
Fe1 Cl2 2.386(2) . ?
O1 C4 1.242(4) . ?
O2 C9 1.245(4) . ?
N1 C9 1.333(4) . ?
N1 C3 1.475(5) . ?
N2 C4 1.336(5) . ?
N2 C5 1.418(4) . ?
N3 C9 1.418(4) . ?
N3 C9 1.418(4) 11 ?
N3 C8 1.464(6) . ?
C1 C3 1.533(6) . ?
C1 H1A 0.9600 . ?
C1 H1B 0.9600 . ?
C1 H1C 0.9600 . ?
C2 C3 1.510(5) . ?
C2 H2A 0.9600 . ?
C2 H2B 0.9600 . ?
C2 H2C 0.9600 . ?
C3 C4 1.534(5) . ?
C5 C6 1.380(5) . ?
C5 C5 1.401(7) 11 ?
C6 C7 1.391(5) . ?
C6 H6 0.9300 . ?
C7 C7 1.378(9) 11 ?
C7 H7 0.9300 . ?
C8 H8A 0.9600 . ?
C8 H8B 0.9600 . ?
C8 H8C 0.9600 . ?
N4 C12 1.524(4) 3 ?
N4 C12 1.524(4) 12_556 ?
N4 C12 1.524(4) . ?
N4 C12 1.524(4) 10_556 ?
C11 C12 1.458(6) . ?
C11 H11A 0.9600 . ?
C11 H11B 0.9600 . ?
C11 H11C 0.9600 . ?
C12 H12A 0.9700 . ?
C12 H12B 0.9700 . ?
N5 C13 1.510(4) 3_655 ?
N5 C13 1.510(4) 6_545 ?
N5 C13 1.510(4) 8 ?
N5 C13 1.510(4) . ?
C13 C14 1.503(5) . ?
C13 H13A 0.9700 . ?
C13 H13B 0.9700 . ?
C14 H14A 0.9600 . ?
C14 H14B 0.9600 . ?
C14 H14C 0.9600 . ?
N1S C6S 1.499(10) . ?
N1S C6S 1.499(10) 11_557 ?
N1S C3S 1.500(8) 11_557 ?
N1S C3S 1.500(8) . ?
N1S C7S 1.593(10) 11_557 ?
N1S C7S 1.593(10) . ?
N1S C5S 1.599(9) . ?
N1S C5S 1.599(9) 11_557 ?
C2S C3S 1.370(11) . ?
C2S C3S 1.370(11) 11_557 ?
C1S C7S 1.372(11) . ?
C1S C7S 1.372(11) 11_557 ?
C4S C5S 1.306(11) . ?
C4S C6S 1.348(11) . ?
C3S C3S 1.134(16) 11_557 ?
C6S C7S 1.877(14) 11_557 ?
C6S C6S 1.97(2) 11_557 ?
C7S C7S 1.399(18) 11_557 ?
C7S C6S 1.877(14) 11_557 ?

loop_
_geom_torsion_atom_site_label_1
_geom_torsion_atom_site_label_2
_geom_torsion_atom_site_label_3
_geom_torsion_atom_site_label_4
_geom_torsion
_geom_torsion_site_symmetry_1
_geom_torsion_site_symmetry_2
_geom_torsion_site_symmetry_3
_geom_torsion_site_symmetry_4
_geom_torsion_publ_flag
N2 Fe1 N1 C9 -108.9(3) 11 . . . ?
N2 Fe1 N1 C9 -172.8(3) . . . . ?
N1 Fe1 N1 C9 -20.6(4) 11 . . . ?
Cl2 Fe1 N1 C9 85.7(3) . . . . ?
N2 Fe1 N1 C3 81.4(3) 11 . . . ?
N2 Fe1 N1 C3 17.4(2) . . . . ?
N1 Fe1 N1 C3 169.61(18) 11 . . . ?
Cl2 Fe1 N1 C3 -84.1(2) . . . . ?
N2 Fe1 N2 C4 -171.9(2) 11 . . . ?
N1 Fe1 N2 C4 -16.7(3) . . . . ?
N1 Fe1 N2 C4 -107.7(3) 11 . . . ?
Cl2 Fe1 N2 C4 86.8(3) . . . . ?
N2 Fe1 N2 C5 8.7(3) 11 . . . ?
N1 Fe1 N2 C5 163.8(2) . . . . ?
N1 Fe1 N2 C5 72.9(4) 11 . . . ?
Cl2 Fe1 N2 C5 -92.7(2) . . . . ?
C9 N1 C3 C2 56.8(5) . . . . ?
Fe1 N1 C3 C2 -132.7(3) . . . . ?
C9 N1 C3 C1 -67.8(4) . . . . ?
Fe1 N1 C3 C1 102.7(3) . . . . ?
C9 N1 C3 C4 174.5(3) . . . . ?
Fe1 N1 C3 C4 -15.0(4) . . . . ?
C5 N2 C4 O1 10.5(6) . . . . ?
Fe1 N2 C4 O1 -168.9(3) . . . . ?
C5 N2 C4 C3 -168.9(3) . . . . ?
Fe1 N2 C4 C3 11.7(4) . . . . ?
N1 C3 C4 O1 -177.2(3) . . . . ?
C2 C3 C4 O1 -55.0(5) . . . . ?
C1 C3 C4 O1 64.1(5) . . . . ?
N1 C3 C4 N2 2.3(4) . . . . ?
C2 C3 C4 N2 124.4(4) . . . . ?
C1 C3 C4 N2 -116.4(4) . . . . ?
C4 N2 C5 C6 -3.1(6) . . . . ?
Fe1 N2 C5 C6 176.2(3) . . . . ?
C4 N2 C5 C5 173.6(3) . . . 11 ?
Fe1 N2 C5 C5 -7.0(2) . . . 11 ?
C5 C5 C6 C7 0.9(4) 11 . . . ?
N2 C5 C6 C7 177.4(3) . . . . ?
C5 C6 C7 C7 -0.9(4) . . . 11 ?
C3 N1 C9 O2 -2.1(5) . . . . ?
Fe1 N1 C9 O2 -171.4(3) . . . . ?
C3 N1 C9 N3 177.8(3) . . . . ?
Fe1 N1 C9 N3 8.5(5) . . . . ?
C9 N3 C9 O2 -167.6(3) 11 . . . ?
C8 N3 C9 O2 5.3(5) . . . . ?
C9 N3 C9 N1 12.4(7) 11 . . . ?
C8 N3 C9 N1 -174.6(4) . . . . ?
C12 N4 C12 C11 52.9(3) 3 . . . ?
C12 N4 C12 C11 -66.7(2) 12_556 . . . ?
C12 N4 C12 C11 172.5(4) 10_556 . . . ?
C13 N5 C13 C14 54.6(3) 3_655 . . . ?
C13 N5 C13 C14 176.5(4) 6_545 . . . ?
C13 N5 C13 C14 -62.5(3) 8 . . . ?
C3S C2S C3S N1S 35.1(9) 11_557 . . . ?
C6S N1S C3S C3S -165.2(6) . . . 11_557 ?
C6S N1S C3S C3S -34.6(14) 11_557 . . 11_557 ?
C7S N1S C3S C3S 120.0(4) 11_557 . . 11_557 ?
C7S N1S C3S C3S 70.0(4) . . . 11_557 ?
C5S N1S C3S C3S -138.8(4) . . . 11_557 ?
C5S N1S C3S C3S -41.0(4) 11_557 . . 11_557 ?
C6S N1S C3S C2S 160.3(8) . . . . ?
C6S N1S C3S C2S -69.0(18) 11_557 . . . ?
C3S N1S C3S C2S -34.4(9) 11_557 . . . ?
C7S N1S C3S C2S 85.6(9) 11_557 . . . ?
C7S N1S C3S C2S 35.6(10) . . . . ?
C5S N1S C3S C2S -173.3(10) . . . . ?
C5S N1S C3S C2S -75.4(10) 11_557 . . . ?
C6S C4S C5S N1S 7.9(8) . . . . ?
C6S N1S C5S C4S -7.9(9) . . . . ?
C6S N1S C5S C4S 49.5(12) 11_557 . . . ?
C3S N1S C5S C4S 175.5(9) 11_557 . . . ?
C3S N1S C5S C4S -155.7(11) . . . . ?
C7S N1S C5S C4S -65.7(11) 11_557 . . . ?
C7S N1S C5S C4S -48.9(18) . . . . ?
C5S N1S C5S C4S 100.3(9) 11_557 . . . ?
C5S C4S C6S N1S -8.9(9) . . . . ?
C5S C4S C6S C7S 69.1(14) . . . 11_557 ?
C5S C4S C6S C6S -75.2(8) . . . 11_557 ?
C6S N1S C6S C4S -119.6(9) 11_557 . . . ?
C3S N1S C6S C4S 16(2) 11_557 . . . ?
C3S N1S C6S C4S 42.2(13) . . . . ?
C7S N1S C6S C4S 129.0(12) 11_557 . . . ?
C7S N1S C6S C4S 169.5(9) . . . . ?
C5S N1S C6S C4S 8.2(9) . . . . ?
C5S N1S C6S C4S -79.4(12) 11_557 . . . ?
C6S N1S C6S C7S 111.4(5) 11_557 . . 11_557 ?
C3S N1S C6S C7S -112.7(14) 11_557 . . 11_557 ?
C3S N1S C6S C7S -86.8(6) . . . 11_557 ?
C7S N1S C6S C7S 40.5(6) . . . 11_557 ?
C5S N1S C6S C7S -120.8(8) . . . 11_557 ?
C5S N1S C6S C7S 151.6(6) 11_557 . . 11_557 ?
C3S N1S C6S C6S 135.9(17) 11_557 . . 11_557 ?
C3S N1S C6S C6S 161.7(8) . . . 11_557 ?
C7S N1S C6S C6S -111.4(5) 11_557 . . 11_557 ?
C7S N1S C6S C6S -70.9(5) . . . 11_557 ?
C5S N1S C6S C6S 127.7(6) . . . 11_557 ?
C5S N1S C6S C6S 40.2(4) 11_557 . . 11_557 ?
C7S C1S C7S N1S 24.5(10) 11_557 . . . ?
C7S C1S C7S C6S -33.2(19) 11_557 . . 11_557 ?
C6S N1S C7S C1S -75.9(10) . . . . ?
C6S N1S C7S C1S -151.9(10) 11_557 . . . ?
C3S N1S C7S C1S 93.5(8) 11_557 . . . ?
C3S N1S C7S C1S 52.3(9) . . . . ?
C7S N1S C7S C1S -23.4(9) 11_557 . . . ?
C5S N1S C7S C1S -44.4(17) . . . . ?
C5S N1S C7S C1S 166.4(8) 11_557 . . . ?
C6S N1S C7S C7S -52.5(5) . . . 11_557 ?
C6S N1S C7S C7S -128.6(5) 11_557 . . 11_557 ?
C3S N1S C7S C7S 116.9(4) 11_557 . . 11_557 ?
C3S N1S C7S C7S 75.6(4) . . . 11_557 ?
C5S N1S C7S C7S -21.0(11) . . . 11_557 ?
C5S N1S C7S C7S -170.2(5) 11_557 . . 11_557 ?
C6S N1S C7S C6S 76.1(9) . . . 11_557 ?
C3S N1S C7S C6S -114.6(6) 11_557 . . 11_557 ?
C3S N1S C7S C6S -155.8(6) . . . 11_557 ?
C7S N1S C7S C6S 128.6(5) 11_557 . . 11_557 ?
C5S N1S C7S C6S 107.6(14) . . . 11_557 ?
C5S N1S C7S C6S -41.6(6) 11_557 . . 11_557 ?
